data_1525930
loop_
_publ_author_name
'Dubois, F.'
'Goutenoire, F.'
'Lacorre, P.'
'Laligant, Y.'
'Suard, E.'

_publ_section_title
;
 Ab initio determination of La2 Mo4 O15 crystal structure from X-rays and
 neutron powder diffraction
;
_journal_name_full 'Journal of Solid State Chemistry'
_journal_page_first 228
_journal_page_last 233
_journal_volume 159
_journal_year 2001
_chemical_formula_sum 'La2 Mo4 O15'
_chemical_name_systematic 'La2 (Mo4 O15)'
_space_group_IT_number 14
_symmetry_space_group_name_Hall '-P 2yn'
_symmetry_space_group_name_H-M 'P 1 21/n 1'
_cell_angle_alpha 90
_cell_angle_beta 90.249
_cell_angle_gamma 90
_cell_formula_units_Z 4
_cell_length_a 9.0357
_cell_length_b 12.7737
_cell_length_c 10.6408
_cell_volume 1228.142
_citation_journal_id_ASTM JSSCBI
_cod_data_source_file Dubois_JSSCBI_2001_1594.cif
_cod_data_source_block La2Mo4O15
_cod_original_sg_symbol_Hall '-P 2ybc (x-z,y,z)'
_cod_database_code 1525930

loop_
_symmetry_equiv_pos_as_xyz
x,y,z
-x+1/2,y+1/2,-z+1/2
-x,-y,-z
x-1/2,-y-1/2,z-1/2

loop_
_atom_site_label
_atom_site_type_symbol
_atom_site_fract_x
_atom_site_fract_y
_atom_site_fract_z
_atom_site_occupancy
_atom_site_U_iso_or_equiv
Mo3 Mo+6 -0.0747 0.5902 0.6006 1 0.0
O1 O-2 0.378 0.227 0.155 1 0.0
O7 O-2 0.807 0.69 0.636 1 0.0
O8 O-2 0.41 0.663 0.677 1 0.0
O15 O-2 0.023 0.276 0.147 1 0.0
La1 La+3 0.0874 0.3578 0.7724 1 0.0
O6 O-2 0.875 0.366 -0.075 1 0.0
O12 O-2 0.376 0.452 0.16 1 0.0
O3 O-2 0.884 0.551 0.44 1 0.0
O10 O-2 0.525 0.356 -0.041 1 0.0
Mo1 Mo+6 0.8635 0.336 0.0915 1 0.0
Mo2 Mo+6 0.3741 0.3446 0.0605 1 0.0
O9 O-2 0.349 0.555 0.46 1 0.0
O14 O-2 0.722 0.247 0.121 1 0.0
Mo4 Mo+6 0.306 0.5597 0.6199 1 0.0
O5 O-2 0.11 0.647 0.607 1 0.0
O11 O-2 0.384 0.446 0.691 1 0.0
La2 La+3 0.6536 0.3728 0.7574 1 0.0
O2 O-2 0.89 0.488 0.711 1 0.0
O4 O-2 0.829 0.453 0.183 1 0.0
O13 O-2 0.216 0.351 -0.034 1 0.0
